data_7245499
loop_
_publ_author_name
'Karimi Alavijeh, Roya'
'Akhbari, Kamran'
'White, Jonathan'

_publ_section_title
;
 A Ca-Based Nano Bio-Coordination Polymer Providing Reversible Structural
 Conversion with Ability to Enhancing Cytotoxicity of Curcumin and
 Inducing Apoptosis in Human Gastric Cancer AGS Cells
;
_journal_name_full CrystEngComm
_journal_paper_doi 10.1039/D2CE01258H
_journal_year 2022
_chemical_formula_sum 'C12 H8 Ca N2 O4'
_chemical_formula_weight 284.28
_space_group_crystal_system monoclinic
_space_group_IT_number 14
_space_group_name_Hall '-P 2yn'
_space_group_name_H-M_alt 'P 1 21/n 1'
_atom_sites_solution_hydrogens geom
_audit_creation_method SHELXL-2016/6
_audit_update_record
;
2021-05-23 deposited with the CCDC.	2022-09-15 downloaded from the CCDC.
;
_cell_angle_alpha 90
_cell_angle_beta 119.47(3)
_cell_angle_gamma 90
_cell_formula_units_Z 4
_cell_length_a 8.9810(18)
_cell_length_b 16.792(3)
_cell_length_c 8.9860(18)
_cell_measurement_reflns_used 3203
_cell_measurement_temperature 100.0(2)
_cell_measurement_theta_max 32.4
_cell_measurement_theta_min 2.4
_cell_volume 1179.8(5)
_computing_cell_refinement 'XDS (Kabsch, 1993)'
_computing_data_collection 'AS QEGUI'
_computing_data_reduction 'XDS (Kabsch, 1993)'
_computing_structure_refinement 'SHELXL-2016/6 (Sheldrick, 2016)'
_diffrn_ambient_temperature 100.0(2)
_diffrn_measured_fraction_theta_full 0.949
_diffrn_measured_fraction_theta_max 0.761
_diffrn_measurement_device_type 'Dectris Eiger 16M'
_diffrn_measurement_method 'Omega Scan'
_diffrn_radiation_monochromator 'Silicon Double Crystal'
_diffrn_radiation_source 'MX2 Beamline Australian Synchrotron'
_diffrn_radiation_type Synchrotron
_diffrn_radiation_wavelength 0.710918
_diffrn_reflns_av_R_equivalents 0.0386
_diffrn_reflns_av_unetI/netI 0.0217
_diffrn_reflns_Laue_measured_fraction_full 0.949
_diffrn_reflns_Laue_measured_fraction_max 0.761
_diffrn_reflns_limit_h_max 13
_diffrn_reflns_limit_h_min -13
_diffrn_reflns_limit_k_max 22
_diffrn_reflns_limit_k_min -22
_diffrn_reflns_limit_l_max 13
_diffrn_reflns_limit_l_min -13
_diffrn_reflns_number 20353
_diffrn_reflns_point_group_measured_fraction_full 0.949
_diffrn_reflns_point_group_measured_fraction_max 0.761
_diffrn_reflns_theta_full 25.242
_diffrn_reflns_theta_max 32.417
_diffrn_reflns_theta_min 2.426
_exptl_absorpt_coefficient_mu 0.543
_exptl_absorpt_correction_T_max 0.86
_exptl_absorpt_correction_T_min 0.67
_exptl_absorpt_correction_type multi-scan
_exptl_absorpt_process_details 'XDS (Kabsch, 1993)'
_exptl_crystal_colour colourless
_exptl_crystal_density_diffrn 1.601
_exptl_crystal_description block
_exptl_crystal_F_000 584
_exptl_crystal_size_max 0.1
_exptl_crystal_size_mid 0.08
_exptl_crystal_size_min 0.07
_refine_diff_density_max 0.623
_refine_diff_density_min -0.583
_refine_diff_density_rms 0.076
_refine_ls_extinction_method none
_refine_ls_goodness_of_fit_ref 1.094
_refine_ls_hydrogen_treatment constr
_refine_ls_matrix_type full
_refine_ls_number_parameters 172
_refine_ls_number_reflns 3231
_refine_ls_number_restraints 0
_refine_ls_restrained_S_all 1.094
_refine_ls_R_factor_all 0.0402
_refine_ls_R_factor_gt 0.0385
_refine_ls_shift/su_max 0.001
_refine_ls_shift/su_mean 0.000
_refine_ls_structure_factor_coef Fsqd
_refine_ls_weighting_details 'w=1/[\s^2^(Fo^2^)+(0.0738P)^2^+0.3524P] where P=(Fo^2^+2Fc^2^)/3'
_refine_ls_weighting_scheme calc
_refine_ls_wR_factor_gt 0.1116
_refine_ls_wR_factor_ref 0.1135
_reflns_Friedel_coverage 0.000
_reflns_number_gt 3049
_reflns_number_total 3231
_reflns_threshold_expression 'I > 2\s(I)'
_cod_data_source_file d2ce01258h2.cif
_cod_data_source_block shelx_CCDC1
_cod_depositor_comments
;
The following automatic conversions were performed:

data item '_exptl_absorpt_correction_type' value 'Multi-Scan' was
changed to 'multi-scan' in accordance with the
/home/data/users/saulius/crontab/automatic-downloads/rss-feeds/RSC/lib/dictionaries/cif_core.dic
dictionary named 'cif_core.dic' version 2.4.2 last updated on
2011-04-26.

Automatic conversion script
Id: cif_fix_values 7556 2019-12-06 15:28:31Z antanas 
;
_cod_original_sg_symbol_H-M 'P 21/n'
_cod_database_code 7245499
_shelx_shelxl_version_number 2016/6
_chemical_oxdiff_usercomment 'kamran B-9 and B17-c'
_shelx_space_group_comment
;
The symmetry employed for this shelxl refinement is uniquely defined
by the following loop, which should always be used as a source of
symmetry information in preference to the above space-group names.
They are only intended as comments.
;

loop_
_space_group_symop_operation_xyz
'x, y, z'
'-x+1/2, y+1/2, -z+1/2'
'-x, -y, -z'
'x-1/2, -y-1/2, z-1/2'

loop_
_atom_site_label
_atom_site_type_symbol
_atom_site_fract_x
_atom_site_fract_y
_atom_site_fract_z
_atom_site_U_iso_or_equiv
_atom_site_adp_type
_atom_site_occupancy
_atom_site_site_symmetry_order
_atom_site_calc_flag
_atom_site_refinement_flags_posn
_atom_site_refinement_flags_adp
_atom_site_refinement_flags_occupancy
_atom_site_disorder_assembly
_atom_site_disorder_group
C1 C 1.00206(17) 0.11431(7) 0.56294(18) 0.0215(2) Uani 1 1 d . . . . .
H1 H 1.006197 0.067026 0.511217 0.026 Uiso 1 1 calc R U . . .
C2 C 0.85549(16) 0.13086(7) 0.57143(17) 0.0198(2) Uani 1 1 d . . . . .
C3 C 0.84768(18) 0.20162(7) 0.64688(19) 0.0245(3) Uani 1 1 d . . . . .
H3 H 0.749954 0.215175 0.652102 0.029 Uiso 1 1 calc R U . . .
C4 C 0.98873(19) 0.25179(8) 0.7144(2) 0.0280(3) Uani 1 1 d . . . . .
H4 H 0.988180 0.299192 0.767689 0.034 Uiso 1 1 calc R U . . .
C5 C 1.13015(18) 0.22992(8) 0.7010(2) 0.0262(3) Uani 1 1 d . . . . .
H5 H 1.224485 0.263657 0.747027 0.031 Uiso 1 1 calc R U . . .
C6 C 0.70989(16) 0.07201(7) 0.50219(16) 0.0199(2) Uani 1 1 d . . . . .
C7 C 0.22371(18) 0.36375(7) 0.44456(18) 0.0226(2) Uani 1 1 d . . . . .
H7 H 0.202233 0.310118 0.416152 0.027 Uiso 1 1 calc R U . . .
C8 C 0.38043(17) 0.38474(7) 0.58123(18) 0.0210(2) Uani 1 1 d . . . . .
C9 C 0.41282(19) 0.46456(7) 0.62563(19) 0.0270(3) Uani 1 1 d . . . . .
H9 H 0.517315 0.480718 0.716167 0.032 Uiso 1 1 calc R U . . .
C10 C 0.2856(2) 0.51971(8) 0.5318(2) 0.0327(3) Uani 1 1 d . . . . .
H10 H 0.302499 0.573520 0.559630 0.039 Uiso 1 1 calc R U . . .
C11 C 0.1338(2) 0.49338(8) 0.3965(2) 0.0294(3) Uani 1 1 d . . . . .
H11 H 0.049797 0.530869 0.333708 0.035 Uiso 1 1 calc R U . . .
C12 C 0.51353(16) 0.32168(7) 0.67687(17) 0.0200(2) Uani 1 1 d . . . . .
N1 N 1.13829(15) 0.16258(6) 0.62503(16) 0.0228(2) Uani 1 1 d . . . . .
N2 N 0.10076(16) 0.41676(7) 0.35061(16) 0.0246(2) Uani 1 1 d . . . . .
O1 O 0.56858(12) 0.09591(5) 0.48047(13) 0.0228(2) Uani 1 1 d . . . . .
O2 O 0.74057(12) 0.00323(5) 0.46974(14) 0.0233(2) Uani 1 1 d . . . . .
O3 O 0.46766(13) 0.25055(5) 0.63959(14) 0.0239(2) Uani 1 1 d . . . . .
O4 O 0.65980(12) 0.34401(5) 0.78580(13) 0.0236(2) Uani 1 1 d . . . . .
Ca1 Ca 0.36858(3) 0.12421(2) 0.55589(3) 0.01869(10) Uani 1 1 d . . . . .

loop_
_atom_site_aniso_label
_atom_site_aniso_U_11
_atom_site_aniso_U_22
_atom_site_aniso_U_33
_atom_site_aniso_U_23
_atom_site_aniso_U_13
_atom_site_aniso_U_12
C1 0.0202(6) 0.0145(5) 0.0289(7) -0.0021(4) 0.0113(6) -0.0008(4)
C2 0.0175(6) 0.0149(5) 0.0248(6) -0.0004(4) 0.0086(6) -0.0010(3)
C3 0.0238(6) 0.0167(5) 0.0350(7) -0.0037(4) 0.0160(6) -0.0018(4)
C4 0.0271(8) 0.0197(6) 0.0397(8) -0.0102(5) 0.0183(7) -0.0058(4)
C5 0.0245(7) 0.0203(6) 0.0346(7) -0.0071(5) 0.0151(6) -0.0062(4)
C6 0.0203(6) 0.0137(5) 0.0243(6) 0.0013(4) 0.0099(6) -0.0005(4)
C7 0.0217(7) 0.0159(5) 0.0262(6) -0.0005(4) 0.0087(6) 0.0007(4)
C8 0.0198(7) 0.0150(5) 0.0244(6) -0.0005(4) 0.0080(6) 0.0007(4)
C9 0.0252(7) 0.0158(5) 0.0289(7) -0.0022(4) 0.0048(7) -0.0010(4)
C10 0.0336(8) 0.0147(5) 0.0340(7) -0.0021(5) 0.0046(7) 0.0030(5)
C11 0.0294(8) 0.0180(6) 0.0296(7) -0.0004(5) 0.0058(7) 0.0051(5)
C12 0.0195(6) 0.0148(5) 0.0241(6) -0.0001(4) 0.0094(6) 0.0000(4)
N1 0.0212(6) 0.0168(5) 0.0299(6) -0.0027(4) 0.0122(5) -0.0020(3)
N2 0.0227(6) 0.0181(5) 0.0267(6) 0.0000(4) 0.0073(5) 0.0022(4)
O1 0.0185(5) 0.0179(4) 0.0305(5) 0.0003(3) 0.0109(5) 0.0011(3)
O2 0.0202(5) 0.0136(4) 0.0338(5) -0.0016(3) 0.0115(5) -0.0004(3)
O3 0.0200(5) 0.0141(4) 0.0306(5) -0.0008(3) 0.0070(5) -0.0005(3)
O4 0.0195(5) 0.0179(4) 0.0264(5) -0.0013(3) 0.0058(5) -0.0010(3)
Ca1 0.01605(17) 0.01251(15) 0.02455(17) -0.00024(7) 0.00770(14) -0.00010(6)

loop_
_atom_type_symbol
_atom_type_description
_atom_type_scat_dispersion_real
_atom_type_scat_dispersion_imag
_atom_type_scat_source
C C 0.0033 0.0016 'International Tables Vol C Tables 4.2.6.8 and 6.1.1.4'
H H 0.0000 0.0000 'International Tables Vol C Tables 4.2.6.8 and 6.1.1.4'
N N 0.0061 0.0033 'International Tables Vol C Tables 4.2.6.8 and 6.1.1.4'
O O 0.0106 0.0060 'International Tables Vol C Tables 4.2.6.8 and 6.1.1.4'
Ca Ca 0.2262 0.3064 'International Tables Vol C Tables 4.2.6.8 and 6.1.1.4'

loop_
_geom_angle_atom_site_label_1
_geom_angle_atom_site_label_2
_geom_angle_atom_site_label_3
_geom_angle
_geom_angle_site_symmetry_1
_geom_angle_site_symmetry_3
_geom_angle_publ_flag
N1 C1 C2 123.67(12) . . ?
N1 C1 H1 118.2 . . ?
C2 C1 H1 118.2 . . ?
C1 C2 C3 118.51(12) . . ?
C1 C2 C6 120.08(11) . . ?
C3 C2 C6 121.41(11) . . ?
C2 C3 C4 118.63(12) . . ?
C2 C3 H3 120.7 . . ?
C4 C3 H3 120.7 . . ?
C5 C4 C3 118.70(12) . . ?
C5 C4 H4 120.6 . . ?
C3 C4 H4 120.6 . . ?
N1 C5 C4 123.40(12) . . ?
N1 C5 H5 118.3 . . ?
C4 C5 H5 118.3 . . ?
O1 C6 O2 125.50(12) . . ?
O1 C6 C2 117.48(11) . . ?
O2 C6 C2 117.02(11) . . ?
N2 C7 C8 123.47(12) . . ?
N2 C7 H7 118.3 . . ?
C8 C7 H7 118.3 . . ?
C7 C8 C9 118.63(12) . . ?
C7 C8 C12 120.12(11) . . ?
C9 C8 C12 121.24(13) . . ?
C10 C9 C8 118.45(13) . . ?
C10 C9 H9 120.8 . . ?
C8 C9 H9 120.8 . . ?
C11 C10 C9 118.89(12) . . ?
C11 C10 H10 120.6 . . ?
C9 C10 H10 120.6 . . ?
N2 C11 C10 123.55(13) . . ?
N2 C11 H11 118.2 . . ?
C10 C11 H11 118.2 . . ?
O4 C12 O3 125.17(12) . . ?
O4 C12 C8 117.95(11) . . ?
O3 C12 C8 116.88(12) . . ?
C1 N1 C5 117.06(11) . . ?
C1 N1 Ca1 115.80(8) . 1_655 ?
C5 N1 Ca1 126.74(9) . 1_655 ?
C11 N2 C7 116.99(13) . . ?
C11 N2 Ca1 121.82(10) . 4_565 ?
C7 N2 Ca1 118.46(9) . 4_565 ?
C6 O1 Ca1 156.23(9) . . ?
C6 O2 Ca1 137.95(8) . 3_656 ?
C12 O3 Ca1 176.19(10) . . ?
C12 O4 Ca1 154.23(9) . 4_666 ?
O1 Ca1 O3 93.20(4) . . ?
O1 Ca1 O4 95.08(4) . 4_565 ?
O3 Ca1 O4 96.68(4) . 4_565 ?
O1 Ca1 O2 97.80(3) . 3_656 ?
O3 Ca1 O2 165.73(4) . 3_656 ?
O4 Ca1 O2 91.39(4) 4_565 3_656 ?
O1 Ca1 N1 176.28(4) . 1_455 ?
O3 Ca1 N1 85.13(4) . 1_455 ?
O4 Ca1 N1 81.83(4) 4_565 1_455 ?
O2 Ca1 N1 84.39(4) 3_656 1_455 ?
O1 Ca1 N2 83.65(4) . 4_666 ?
O3 Ca1 N2 85.46(4) . 4_666 ?
O4 Ca1 N2 177.58(3) 4_565 4_666 ?
O2 Ca1 N2 86.75(4) 3_656 4_666 ?
N1 Ca1 N2 99.51(5) 1_455 4_666 ?

loop_
_geom_bond_atom_site_label_1
_geom_bond_atom_site_label_2
_geom_bond_distance
_geom_bond_site_symmetry_2
_geom_bond_publ_flag
C1 N1 1.3392(17) . ?
C1 C2 1.3837(18) . ?
C1 H1 0.9300 . ?
C2 C3 1.3868(17) . ?
C2 C6 1.5075(17) . ?
C3 C4 1.3879(18) . ?
C3 H3 0.9300 . ?
C4 C5 1.3833(19) . ?
C4 H4 0.9300 . ?
C5 N1 1.3413(16) . ?
C5 H5 0.9300 . ?
C6 O1 1.2514(15) . ?
C6 O2 1.2547(14) . ?
C7 N2 1.3443(17) . ?
C7 C8 1.383(2) . ?
C7 H7 0.9300 . ?
C8 C9 1.3880(17) . ?
C8 C12 1.5092(18) . ?
C9 C10 1.388(2) . ?
C9 H9 0.9300 . ?
C10 C11 1.379(2) . ?
C10 H10 0.9300 . ?
C11 N2 1.3390(17) . ?
C11 H11 0.9300 . ?
C12 O4 1.2486(17) . ?
C12 O3 1.2541(14) . ?
N1 Ca1 2.5186(12) 1_655 ?
N2 Ca1 2.5300(16) 4_565 ?
O1 Ca1 2.2604(10) . ?
O2 Ca1 2.3176(10) 3_656 ?
O3 Ca1 2.2802(10) . ?
O4 Ca1 2.2832(14) 4_666 ?

loop_
_geom_torsion_atom_site_label_1
_geom_torsion_atom_site_label_2
_geom_torsion_atom_site_label_3
_geom_torsion_atom_site_label_4
_geom_torsion
_geom_torsion_site_symmetry_1
_geom_torsion_site_symmetry_2
_geom_torsion_site_symmetry_3
_geom_torsion_site_symmetry_4
_geom_torsion_publ_flag
N1 C1 C2 C3 0.6(2) . . . . ?
N1 C1 C2 C6 -178.40(12) . . . . ?
C1 C2 C3 C4 -1.6(2) . . . . ?
C6 C2 C3 C4 177.39(13) . . . . ?
C2 C3 C4 C5 1.2(2) . . . . ?
C3 C4 C5 N1 0.3(2) . . . . ?
C1 C2 C6 O1 -165.67(13) . . . . ?
C3 C2 C6 O1 15.34(19) . . . . ?
C1 C2 C6 O2 13.71(19) . . . . ?
C3 C2 C6 O2 -165.29(13) . . . . ?
N2 C7 C8 C9 0.7(2) . . . . ?
N2 C7 C8 C12 -178.19(12) . . . . ?
C7 C8 C9 C10 0.6(2) . . . . ?
C12 C8 C9 C10 179.48(13) . . . . ?
C8 C9 C10 C11 -1.2(2) . . . . ?
C9 C10 C11 N2 0.6(3) . . . . ?
C7 C8 C12 O4 171.66(12) . . . . ?
C9 C8 C12 O4 -7.18(19) . . . . ?
C7 C8 C12 O3 -8.15(18) . . . . ?
C9 C8 C12 O3 173.01(13) . . . . ?
C2 C1 N1 C5 0.8(2) . . . . ?
C2 C1 N1 Ca1 -172.37(11) . . . 1_655 ?
C4 C5 N1 C1 -1.3(2) . . . . ?
C4 C5 N1 Ca1 171.05(12) . . . 1_655 ?
C10 C11 N2 C7 0.6(2) . . . . ?
C10 C11 N2 Ca1 -160.33(13) . . . 4_565 ?
C8 C7 N2 C11 -1.3(2) . . . . ?
C8 C7 N2 Ca1 160.33(11) . . . 4_565 ?
O2 C6 O1 Ca1 95.2(2) . . . . ?
C2 C6 O1 Ca1 -85.5(2) . . . . ?
O1 C6 O2 Ca1 -24.1(2) . . . 3_656 ?
C2 C6 O2 Ca1 156.57(10) . . . 3_656 ?
O3 C12 O4 Ca1 -86.4(2) . . . 4_666 ?
C8 C12 O4 Ca1 93.8(2) . . . 4_666 ?
